data_4504714
loop_
_publ_author_name
'Visi, Mandana Z.'
'Knobler, Carolyn B.'
'Owen, Jonathan J.'
'Khan, M. Ishaque'
'Schubert, David M.'

_publ_section_title
;
 Structures of Self-Assembled Nonmetal Borates Derived from
 \a,\w-Diaminoalkanes
;
_journal_issue 2
_journal_name_full 'Crystal Growth &amp; Design'
_journal_page_first 538
_journal_paper_doi 10.1021/cg0504915
_journal_volume 6
_journal_year 2006
_chemical_formula_moiety 'C10 H26 N2, 2(B5 H4 O10)'
_chemical_formula_sum 'C10 H34 B10 N2 O20'
_chemical_formula_weight 610.50
_chemical_name_common '1,10-diammoniodecane bispentaborate'
_chemical_name_systematic
; 
 ? 
;
_space_group_IT_number 14
_symmetry_cell_setting monoclinic
_symmetry_space_group_name_Hall '-P 2ybc'
_symmetry_space_group_name_H-M 'P 1 21/c 1'
_atom_sites_solution_hydrogens geom
_atom_sites_solution_primary direct
_atom_sites_solution_secondary difmap
_audit_creation_method SHELXL-97
_cell_angle_alpha 90.00
_cell_angle_beta 90.0720(10)
_cell_angle_gamma 90.00
_cell_formula_units_Z 2
_cell_length_a 9.3759(6)
_cell_length_b 14.0370(9)
_cell_length_c 10.5878(7)
_cell_measurement_reflns_used 6559
_cell_measurement_temperature 298(2)
_cell_measurement_theta_max 28.28
_cell_measurement_theta_min 2.17
_cell_volume 1393.45(16)
_computing_cell_refinement 'Bruker SMART'
_computing_data_collection 'Bruker SMART'
_computing_data_reduction 'Bruker SAINT'
_computing_molecular_graphics 'Bruker SHELXTL'
_computing_publication_material 'Bruker SHELXTL'
_computing_structure_refinement 'SHELXL-97 (Sheldrick, 1997)'
_computing_structure_solution 'SHELXS-97 (Sheldrick, 1990)'
_diffrn_ambient_temperature 298(2)
_diffrn_measured_fraction_theta_full 0.977
_diffrn_measured_fraction_theta_max 0.977
_diffrn_measurement_device_type 'ccd area detector'
_diffrn_measurement_method 'phi and omega scans'
_diffrn_radiation_monochromator graphite
_diffrn_radiation_source 'fine-focus sealed tube'
_diffrn_radiation_type MoK\a
_diffrn_radiation_wavelength 0.71073
_diffrn_reflns_av_R_equivalents 0.0173
_diffrn_reflns_av_sigmaI/netI 0.0146
_diffrn_reflns_limit_h_max 12
_diffrn_reflns_limit_h_min -12
_diffrn_reflns_limit_k_max 18
_diffrn_reflns_limit_k_min -18
_diffrn_reflns_limit_l_max 14
_diffrn_reflns_limit_l_min -14
_diffrn_reflns_number 12285
_diffrn_reflns_theta_full 28.31
_diffrn_reflns_theta_max 28.31
_diffrn_reflns_theta_min 2.17
_exptl_absorpt_coefficient_mu 0.128
_exptl_absorpt_correction_T_max 0.97
_exptl_absorpt_correction_T_min 0.93
_exptl_absorpt_correction_type multi-scan
_exptl_absorpt_process_details SADABS
_exptl_crystal_colour colorless
_exptl_crystal_density_diffrn 1.455
_exptl_crystal_density_method 'not measured'
_exptl_crystal_description parallelepiped
_exptl_crystal_F_000 636
_exptl_crystal_size_max 0.50
_exptl_crystal_size_mid 0.25
_exptl_crystal_size_min 0.25
_refine_diff_density_max 0.233
_refine_diff_density_min -0.172
_refine_diff_density_rms 0.041
_refine_ls_extinction_method none
_refine_ls_goodness_of_fit_ref 0.717
_refine_ls_hydrogen_treatment constr
_refine_ls_matrix_type full
_refine_ls_number_parameters 208
_refine_ls_number_reflns 3385
_refine_ls_number_restraints 0
_refine_ls_restrained_S_all 0.717
_refine_ls_R_factor_all 0.0421
_refine_ls_R_factor_gt 0.0350
_refine_ls_shift/su_max 0.000
_refine_ls_shift/su_mean 0.000
_refine_ls_structure_factor_coef Fsqd
_refine_ls_weighting_details 'calc w=1/[\s^2^(Fo^2^)+(0.1407P)^2^+0.2511P] where P=(Fo^2^+2Fc^2^)/3'
_refine_ls_weighting_scheme calc
_refine_ls_wR_factor_gt 0.1191
_refine_ls_wR_factor_ref 0.1320
_reflns_number_gt 2836
_reflns_number_total 3385
_reflns_threshold_expression >2sigma(I)
_cod_data_source_file cg0504915si20051107_091537.cif
_cod_data_source_block compound_6
_cod_original_sg_symbol_H-M P2(1)/c
_cod_database_code 4504714

loop_
_symmetry_equiv_pos_as_xyz
'x, y, z'
'-x, y+1/2, -z+1/2'
'-x, -y, -z'
'x, -y-1/2, z-1/2'

loop_
_atom_site_label
_atom_site_type_symbol
_atom_site_fract_x
_atom_site_fract_y
_atom_site_fract_z
_atom_site_U_iso_or_equiv
_atom_site_adp_type
_atom_site_occupancy
_atom_site_symmetry_multiplicity
_atom_site_calc_flag
_atom_site_refinement_flags
B1 B 0.79353(10) 0.13686(8) 0.11673(10) 0.0248(2) Uani 1 1 d .
B2A B 0.62058(12) 0.20670(9) -0.03336(11) 0.0289(2) Uani 1 1 d .
B2B B 0.54061(11) 0.08755(8) 0.11103(11) 0.0262(2) Uani 1 1 d .
B2C B 1.05356(11) 0.10958(8) 0.11176(11) 0.0272(2) Uani 1 1 d .
B2D B 0.96122(12) 0.22626(9) 0.25088(11) 0.0302(2) Uani 1 1 d .
O1A O 0.67712(7) 0.07254(5) 0.14967(7) 0.02771(18) Uani 1 1 d .
O2A O 0.43808(8) 0.02887(6) 0.15534(9) 0.0397(2) Uani 1 1 d .
H2A H 0.3544(19) 0.0442(12) 0.1321(16) 0.048 Uiso 1 1 d .
O3A O 0.50870(7) 0.15958(5) 0.02572(7) 0.02953(19) Uani 1 1 d .
O1B O 0.75707(7) 0.19384(5) 0.00485(7) 0.03110(19) Uani 1 1 d .
O2B O 1.16873(8) 0.06343(6) 0.06376(8) 0.0370(2) Uani 1 1 d .
H2B H 1.1414(16) 0.0223(12) 0.0187(15) 0.044 Uiso 1 1 d .
O3B O 1.07666(8) 0.18676(6) 0.18870(8) 0.0348(2) Uani 1 1 d .
O1C O 0.91939(7) 0.07897(5) 0.08500(7) 0.02907(19) Uani 1 1 d .
O2C O 0.99419(9) 0.29287(7) 0.33958(9) 0.0449(2) Uani 1 1 d .
H2C H 0.928(2) 0.3050(12) 0.3792(18) 0.054 Uiso 1 1 d .
O1D O 0.82598(7) 0.19926(5) 0.22428(7) 0.03060(19) Uani 1 1 d .
O2D O 0.58374(9) 0.26375(8) -0.13077(9) 0.0478(3) Uani 1 1 d .
H2D H 0.6581(19) 0.2859(13) -0.1693(18) 0.057 Uiso 1 1 d .
N1C N 0.69978(11) 0.87011(8) 0.19332(10) 0.0394(2) Uani 1 1 d .
H1C1 H 0.6438(19) 0.8487(13) 0.1243(18) 0.059 Uiso 1 1 d .
H1C2 H 0.7935(19) 0.8465(12) 0.1847(17) 0.059 Uiso 1 1 d .
H1C3 H 0.7039(18) 0.9344(14) 0.1849(17) 0.059 Uiso 1 1 d .
C2C C 0.63135(16) 0.84097(12) 0.31407(14) 0.0552(4) Uani 1 1 d .
H2C1 H 0.6238 0.7721 0.3165 0.066 Uiso 1 1 calc R
H2C2 H 0.5356 0.8670 0.3175 0.066 Uiso 1 1 calc R
C3C C 0.71442(18) 0.87465(12) 0.42817(14) 0.0577(4) Uani 1 1 d .
H3C1 H 0.6735 0.8457 0.5030 0.069 Uiso 1 1 calc R
H3C2 H 0.8118 0.8521 0.4209 0.069 Uiso 1 1 calc R
C4C C 0.71717(17) 0.98134(12) 0.44617(15) 0.0592(4) Uani 1 1 d .
H4C1 H 0.6200 1.0041 0.4555 0.071 Uiso 1 1 calc R
H4C2 H 0.7566 1.0106 0.3709 0.071 Uiso 1 1 calc R
C5C C 0.80434(14) 1.01336(11) 0.56080(11) 0.0722(5) Uani 1 1 d .
H5C1 H 0.8002 1.0823 0.5665 0.087 Uiso 1 1 calc R
H5C2 H 0.7606 0.9877 0.6365 0.087 Uiso 1 1 calc R
C6C C 0.95926(14) 0.98307(11) 0.55762(11) 0.0659(5) Uani 1 1 d R
H6C1 H 0.9636 0.9141 0.5608 0.079 Uiso 1 1 calc R
H6C2 H 1.0064 1.0072 0.6327 0.079 Uiso 1 1 calc R

loop_
_atom_site_aniso_label
_atom_site_aniso_U_11
_atom_site_aniso_U_22
_atom_site_aniso_U_33
_atom_site_aniso_U_23
_atom_site_aniso_U_13
_atom_site_aniso_U_12
B1 0.0165(5) 0.0312(5) 0.0265(5) -0.0030(4) -0.0008(4) -0.0005(4)
B2A 0.0215(5) 0.0344(6) 0.0308(5) 0.0015(4) -0.0006(4) 0.0003(4)
B2B 0.0187(5) 0.0297(5) 0.0303(5) -0.0016(4) 0.0008(4) 0.0002(4)
B2C 0.0183(5) 0.0337(6) 0.0297(5) -0.0029(4) -0.0007(4) -0.0008(4)
B2D 0.0242(5) 0.0361(6) 0.0303(5) -0.0055(4) 0.0002(4) -0.0035(4)
O1A 0.0181(3) 0.0325(4) 0.0325(4) 0.0044(3) -0.0017(3) -0.0012(3)
O2A 0.0195(4) 0.0455(5) 0.0541(5) 0.0146(4) -0.0014(3) -0.0046(3)
O3A 0.0177(3) 0.0343(4) 0.0366(4) 0.0041(3) -0.0008(3) 0.0010(3)
O1B 0.0193(3) 0.0424(4) 0.0317(4) 0.0071(3) -0.0013(3) -0.0040(3)
O2B 0.0172(3) 0.0466(5) 0.0473(5) -0.0175(4) -0.0015(3) 0.0005(3)
O3B 0.0197(3) 0.0438(4) 0.0411(4) -0.0144(3) 0.0018(3) -0.0056(3)
O1C 0.0166(3) 0.0350(4) 0.0357(4) -0.0101(3) -0.0018(3) 0.0009(3)
O2C 0.0281(4) 0.0569(5) 0.0496(5) -0.0274(4) 0.0028(4) -0.0057(4)
O1D 0.0205(3) 0.0401(4) 0.0312(4) -0.0110(3) -0.0001(3) -0.0002(3)
O2D 0.0271(4) 0.0663(6) 0.0500(5) 0.0270(4) -0.0043(4) -0.0021(4)
N1C 0.0345(5) 0.0393(5) 0.0445(6) 0.0046(4) -0.0082(4) -0.0013(4)
C2C 0.0518(8) 0.0616(9) 0.0524(8) 0.0125(6) -0.0035(6) -0.0221(7)
C3C 0.0633(9) 0.0644(9) 0.0454(7) 0.0152(6) -0.0064(6) -0.0160(7)
C4C 0.0566(8) 0.0685(10) 0.0525(8) -0.0023(7) -0.0048(7) 0.0051(7)
C5C 0.0810(12) 0.0879(13) 0.0476(8) -0.0115(8) 0.0005(8) -0.0110(10)
C6C 0.0743(11) 0.0861(12) 0.0371(7) 0.0101(7) -0.0140(7) -0.0226(9)

loop_
_atom_type_symbol
_atom_type_description
_atom_type_scat_dispersion_real
_atom_type_scat_dispersion_imag
_atom_type_scat_source
C C 0.0033 0.0016 'International Tables Vol C Tables 4.2.6.8 and 6.1.1.4'
H H 0.0000 0.0000 'International Tables Vol C Tables 4.2.6.8 and 6.1.1.4'
B B 0.0013 0.0007 'International Tables Vol C Tables 4.2.6.8 and 6.1.1.4'
N N 0.0061 0.0033 'International Tables Vol C Tables 4.2.6.8 and 6.1.1.4'
O O 0.0106 0.0060 'International Tables Vol C Tables 4.2.6.8 and 6.1.1.4'

loop_
_geom_angle_atom_site_label_1
_geom_angle_atom_site_label_2
_geom_angle_atom_site_label_3
_geom_angle
_geom_angle_site_symmetry_3
O1A B1 O1D 109.76(8) .
O1A B1 O1B 110.87(7) .
O1D B1 O1B 110.38(9) .
O1A B1 O1C 108.25(8) .
O1D B1 O1C 109.93(7) .
O1B B1 O1C 107.59(7) .
O2D B2A O1B 123.24(10) .
O2D B2A O3A 115.70(9) .
O1B B2A O3A 121.06(9) .
O2A B2B O1A 118.11(9) .
O2A B2B O3A 121.16(9) .
O1A B2B O3A 120.71(9) .
O2B B2C O1C 120.49(9) .
O2B B2C O3B 118.27(9) .
O1C B2C O3B 121.24(9) .
O1D B2D O2C 123.26(10) .
O1D B2D O3B 121.49(9) .
O2C B2D O3B 115.26(9) .
B2B O1A B1 122.44(8) .
B2B O3A B2A 118.52(8) .
B2A O1B B1 122.16(8) .
B2C O3B B2D 118.42(8) .
B2C O1C B1 121.34(8) .
B2D O1D B1 121.46(8) .
N1C C2C C3C 112.21(11) .
C4C C3C C2C 114.81(13) .
C3C C4C C5C 113.61(13) .
C6C C5C C4C 114.30(8) .
C5C C6C C6C 114.46(11) 3_776

loop_
_geom_bond_atom_site_label_1
_geom_bond_atom_site_label_2
_geom_bond_distance
_geom_bond_site_symmetry_2
B1 O1A 1.4590(12) .
B1 O1D 1.4682(12) .
B1 O1B 1.4694(13) .
B1 O1C 1.4719(12) .
B2A O2D 1.3503(14) .
B2A O1B 1.3538(13) .
B2A O3A 1.3894(13) .
B2B O2A 1.3505(13) .
B2B O1A 1.3597(12) .
B2B O3A 1.3882(13) .
B2C O2B 1.3584(13) .
B2C O1C 1.3588(12) .
B2C O3B 1.3725(13) .
B2D O1D 1.3528(13) .
B2D O2C 1.3605(14) .
B2D O3B 1.3835(14) .
N1C C2C 1.4885(17) .
C2C C3C 1.512(2) .
C3C C4C 1.510(2) .
C4C C5C 1.5298(19) .
C5C C6C 1.5139 .
C6C C6C 1.517(2) 3_776

loop_
_geom_hbond_atom_site_label_D
_geom_hbond_atom_site_label_H
_geom_hbond_atom_site_label_A
_geom_hbond_distance_DH
_geom_hbond_distance_HA
_geom_hbond_distance_DA
_geom_hbond_angle_DHA
_geom_hbond_site_symmetry_A
O2A H2A O2B 0.849(18) 1.904(18) 2.7472(11) 171.8(16) 1_455
O2B H2B O1C 0.792(17) 1.884(17) 2.6750(11) 177.8(17) 3_755
O2C H2C O1B 0.769(19) 2.083(19) 2.8371(11) 166.4(17) 4_566
O2D H2D O1D 0.866(18) 1.948(18) 2.7915(11) 164.2(17) 4_565
N1C H1C1 O3A 0.948(19) 2.139(19) 3.0597(13) 163.4(15) 3_665
N1C H1C2 O2C 0.943(18) 2.144(18) 3.0874(14) 178.6(16) 2_755
N1C H1C3 O1A 0.908(19) 1.99(2) 2.8867(13) 169.0(16) 1_565

loop_
_geom_torsion_atom_site_label_1
_geom_torsion_atom_site_label_2
_geom_torsion_atom_site_label_3
_geom_torsion_atom_site_label_4
_geom_torsion
_geom_torsion_site_symmetry_4
O2A B2B O1A B1 -174.27(9) .
O3A B2B O1A B1 7.48(15) .
O1D B1 O1A B2B 101.15(10) .
O1B B1 O1A B2B -21.05(13) .
O1C B1 O1A B2B -138.85(9) .
O2A B2B O3A B2A -168.88(10) .
O1A B2B O3A B2A 9.32(15) .
O2D B2A O3A B2B 168.77(10) .
O1B B2A O3A B2B -10.23(15) .
O2D B2A O1B B1 175.51(10) .
O3A B2A O1B B1 -5.56(15) .
O1A B1 O1B B2A 20.09(13) .
O1D B1 O1B B2A -101.76(10) .
O1C B1 O1B B2A 138.28(9) .
O2B B2C O3B B2D -171.69(10) .
O1C B2C O3B B2D 7.56(16) .
O1D B2D O3B B2C -9.18(17) .
O2C B2D O3B B2C 170.55(10) .
O2B B2C O1C B1 -169.06(9) .
O3B B2C O1C B1 11.71(15) .
O1A B1 O1C B2C -146.39(9) .
O1D B1 O1C B2C -26.50(13) .
O1B B1 O1C B2C 93.74(10) .
O2C B2D O1D B1 171.71(10) .
O3B B2D O1D B1 -8.58(16) .
O1A B1 O1D B2D 143.88(9) .
O1B B1 O1D B2D -93.62(11) .
O1C B1 O1D B2D 24.91(13) .
N1C C2C C3C C4C 66.87(19) .
C2C C3C C4C C5C -178.88(13) .
C3C C4C C5C C6C 59.01(14) .
C4C C5C C6C C6C 57.37(11) 3_776
